data_7125712
loop_
_publ_author_name
'Blanke, Meik'
'Balszuweit, Jan'
'Saccone, Marco'
'W\"olper, Christoph'
'Doblas Jim\'enez, David'
'Mezger, Markus'
'Voskuhl, Jens'
'Giese, Michael'

_publ_section_title
;
 Photo-switching and -cyclisation of hydrogen bonded liquid crystals based
 on resveratrol.
;
_journal_issue 7
_journal_name_full 'Chemical communications (Cambridge, England)'
_journal_page_first 1105
_journal_page_last 1108
_journal_paper_doi 10.1039/c9cc07721a
_journal_volume 56
_journal_year 2020
_chemical_formula_sum 'C56 H66 N2 O5'
_chemical_formula_weight 847.10
_space_group_crystal_system triclinic
_space_group_IT_number 2
_space_group_name_Hall '-P 1'
_space_group_name_H-M_alt 'P -1'
_atom_sites_solution_hydrogens mixed
_atom_sites_solution_primary direct
_atom_sites_solution_secondary difmap
_audit_creation_method SHELXL-2017/1
_audit_update_record
;
2019-07-09 deposited with the CCDC.	2019-12-11 downloaded from the CCDC.
;
_cell_angle_alpha 80.647(6)
_cell_angle_beta 83.990(6)
_cell_angle_gamma 79.057(6)
_cell_formula_units_Z 2
_cell_length_a 9.8815(13)
_cell_length_b 13.0611(16)
_cell_length_c 19.081(3)
_cell_measurement_reflns_used 9096
_cell_measurement_temperature 100(2)
_cell_measurement_theta_max 80.52
_cell_measurement_theta_min 2.35
_cell_volume 2378.8(6)
_computing_cell_refinement 'Bruker APEX3(v2017.3-0)'
_computing_data_collection 'Bruker APEX3(v2017.3-0)'
_computing_data_reduction 'Bruker APEX3(v2017.3-0)'
_computing_molecular_graphics 'ORTEP/PLATON (Spek)'
_computing_publication_material 'BRUKER AXS SHELXTL (c) 2008 / Vers. 2008/4'
_computing_structure_refinement 'SHELXL-2017/1 (Sheldrick, 2017)'
_computing_structure_solution 'Bruker APEX3(v2017.3-0)'
_diffrn_ambient_temperature 100(2)
_diffrn_detector_area_resol_mean 7.3910
_diffrn_measured_fraction_theta_full 0.985
_diffrn_measured_fraction_theta_max 0.966
_diffrn_measurement_device_type 'Bruker D8 Venture (Photon II detector)'
_diffrn_measurement_method 'Data collection strategy APEX 3/Queen'
_diffrn_radiation_monochromator 'multilayer mirror'
_diffrn_radiation_type CuK\a
_diffrn_radiation_wavelength 1.54178
_diffrn_reflns_av_R_equivalents 0.0610
_diffrn_reflns_av_unetI/netI 0.0241
_diffrn_reflns_Laue_measured_fraction_full 0.985
_diffrn_reflns_Laue_measured_fraction_max 0.966
_diffrn_reflns_limit_h_max 12
_diffrn_reflns_limit_h_min -12
_diffrn_reflns_limit_k_max 16
_diffrn_reflns_limit_k_min -15
_diffrn_reflns_limit_l_max 24
_diffrn_reflns_limit_l_min -24
_diffrn_reflns_number 164209
_diffrn_reflns_point_group_measured_fraction_full 0.985
_diffrn_reflns_point_group_measured_fraction_max 0.966
_diffrn_reflns_theta_full 67.679
_diffrn_reflns_theta_max 82.299
_diffrn_reflns_theta_min 2.354
_diffrn_source 'micro-focus sealed tube'
_diffrn_source_type 'INCOATEC I\mS 3.0'
_exptl_absorpt_coefficient_mu 0.584
_exptl_absorpt_correction_T_max 0.75
_exptl_absorpt_correction_T_min 0.62
_exptl_absorpt_correction_type multi-scan
_exptl_absorpt_process_details
; 
 SADABS
 R.H. Blessing, Acta Cryst. (1995) A51 33-38 
;
_exptl_crystal_colour 'pale yellow'
_exptl_crystal_density_diffrn 1.183
_exptl_crystal_description tablet
_exptl_crystal_F_000 912
_exptl_crystal_size_max 0.240
_exptl_crystal_size_mid 0.230
_exptl_crystal_size_min 0.058
_refine_diff_density_max 0.253
_refine_diff_density_min -0.342
_refine_diff_density_rms 0.089
_refine_ls_extinction_method none
_refine_ls_goodness_of_fit_ref 1.096
_refine_ls_hydrogen_treatment mixed
_refine_ls_matrix_type full
_refine_ls_number_parameters 579
_refine_ls_number_reflns 10220
_refine_ls_number_restraints 0
_refine_ls_restrained_S_all 1.096
_refine_ls_R_factor_all 0.0693
_refine_ls_R_factor_gt 0.0596
_refine_ls_shift/su_max 0.000
_refine_ls_shift/su_mean 0.000
_refine_ls_structure_factor_coef Fsqd
_refine_ls_weighting_details 'w=1/[\s^2^(Fo^2^)+(0.0372P)^2^+2.0179P] where P=(Fo^2^+2Fc^2^)/3'
_refine_ls_weighting_scheme calc
_refine_ls_wR_factor_gt 0.1339
_refine_ls_wR_factor_ref 0.1394
_reflns_Friedel_coverage 0.000
_reflns_number_gt 8649
_reflns_number_total 10220
_reflns_threshold_expression 'I > 2\s(I)'
_cod_data_source_file c9cc07721a2.cif
_cod_data_source_block jv_resstic8_21m
_cod_depositor_comments
;
The following automatic conversions were performed:

data item '_atom_sites_solution_secondary' value 'diffmap' was
changed to 'difmap'.

Automatic conversion script
Id: cif_fix_values 7556 2019-12-06 15:28:31Z antanas 

 Adding full bibliography for 7125711--7125712.cif.
;
_cod_original_cell_volume 2378.8(5)
_cod_database_code 7125712
_shelx_shelxl_version_number 2017/1
_shelx_space_group_comment
;
The symmetry employed for this shelxl refinement is uniquely defined
by the following loop, which should always be used as a source of
symmetry information in preference to the above space-group names.
They are only intended as comments.
;
_shelx_estimated_absorpt_t_min 0.873
_shelx_estimated_absorpt_t_max 0.967

loop_
_space_group_symop_operation_xyz
'x, y, z'
'-x, -y, -z'

loop_
_atom_site_label
_atom_site_type_symbol
_atom_site_fract_x
_atom_site_fract_y
_atom_site_fract_z
_atom_site_U_iso_or_equiv
_atom_site_adp_type
_atom_site_occupancy
_atom_site_site_symmetry_order
_atom_site_calc_flag
_atom_site_refinement_flags_posn
_atom_site_refinement_flags_adp
O1_1 O 1.38173(14) 1.48789(10) -0.13225(7) 0.0338(3) Uani 1 1 d . .
H1_1 H 1.362(3) 1.427(2) -0.1008(14) 0.056(7) Uiso 1 1 d . .
O2_1 O 0.89789(13) 1.55352(10) -0.17441(7) 0.0321(3) Uani 1 1 d . .
H2A_1 H 0.888(3) 1.498(2) -0.1375(16) 0.064(8) Uiso 1 1 d . .
O3_1 O 1.81876(14) 1.88138(10) -0.28112(8) 0.0365(3) Uani 1 1 d . .
C1_1 C 1.26749(18) 1.54820(13) -0.16056(9) 0.0272(3) Uani 1 1 d . .
C2_1 C 1.13992(19) 1.51802(13) -0.15082(9) 0.0276(4) Uani 1 1 d . .
H2_1 H 1.129628 1.452637 -0.122545 0.033 Uiso 1 1 calc R U
C3_1 C 1.02388(18) 1.58284(13) -0.18225(9) 0.0271(3) Uani 1 1 d . .
C4_1 C 1.03650(19) 1.67763(13) -0.22350(9) 0.0277(4) Uani 1 1 d . .
H4_1 H 0.958498 1.720694 -0.244804 0.033 Uiso 1 1 calc R U
C5_1 C 1.16570(18) 1.71049(13) -0.23397(9) 0.0256(3) Uani 1 1 d . .
C6_1 C 1.18129(19) 1.80877(13) -0.27609(9) 0.0273(3) Uani 1 1 d . .
H6_1 H 1.103538 1.852446 -0.297245 0.033 Uiso 1 1 calc R U
C7_1 C 1.30617(19) 1.84099(13) -0.28645(9) 0.0276(4) Uani 1 1 d . .
H7_1 H 1.313959 1.906699 -0.314927 0.033 Uiso 1 1 calc R U
C8_1 C 1.42529(18) 1.77812(13) -0.25544(9) 0.0266(3) Uani 1 1 d . .
C9_1 C 1.41213(18) 1.68265(13) -0.21394(9) 0.0267(3) Uani 1 1 d . .
H9_1 H 1.490664 1.640418 -0.192632 0.032 Uiso 1 1 calc R U
C10_1 C 1.28407(18) 1.64672(13) -0.20263(9) 0.0258(3) Uani 1 1 d . .
C11_1 C 1.55894(19) 1.81281(14) -0.26652(9) 0.0279(4) Uani 1 1 d . .
H11_1 H 1.632667 1.769612 -0.241705 0.033 Uiso 1 1 calc R U
C12_1 C 1.58688(19) 1.89991(14) -0.30844(10) 0.0288(4) Uani 1 1 d . .
H12_1 H 1.515140 1.944019 -0.334232 0.035 Uiso 1 1 calc R U
C13_1 C 1.72420(19) 1.93015(14) -0.31622(10) 0.0290(4) Uani 1 1 d . .
C14_1 C 1.7435(2) 2.02515(16) -0.37002(11) 0.0389(4) Uani 1 1 d . .
H14A_1 H 1.841241 2.031938 -0.375585 0.058 Uiso 1 1 calc R U
H14B_1 H 1.687875 2.088511 -0.353606 0.058 Uiso 1 1 calc R U
H14C_1 H 1.713863 2.016871 -0.415909 0.058 Uiso 1 1 calc R U
O1_2 O 0.46121(14) 0.76444(10) 0.27867(7) 0.0348(3) Uani 1 1 d . .
N1_2 N 0.83706(16) 1.40541(11) -0.06624(8) 0.0302(3) Uani 1 1 d . .
C3_2 C 0.74997(19) 1.24005(14) 0.03126(10) 0.0289(4) Uani 1 1 d . .
C4_2 C 0.71490(19) 1.15112(14) 0.08287(10) 0.0301(4) Uani 1 1 d . .
H4_2 H 0.766464 1.131016 0.123735 0.036 Uiso 1 1 calc R U
C5_2 C 0.61684(19) 1.09597(14) 0.07739(10) 0.0303(4) Uani 1 1 d . .
H5_2 H 0.565362 1.116263 0.036496 0.036 Uiso 1 1 calc R U
C6_2 C 0.58123(18) 1.00683(13) 0.12876(10) 0.0287(4) Uani 1 1 d . .
C9_2 C 0.49700(18) 0.84117(14) 0.22612(10) 0.0287(4) Uani 1 1 d . .
C10_2 C 0.3666(2) 0.70148(15) 0.26342(11) 0.0355(4) Uani 1 1 d . .
H10A_2 H 0.410433 0.656544 0.227271 0.043 Uiso 1 1 calc R U
H10B_2 H 0.282743 0.747413 0.244532 0.043 Uiso 1 1 calc R U
C11_2 C 0.3288(2) 0.63396(17) 0.33168(11) 0.0396(5) Uani 1 1 d . .
H11A_2 H 0.267370 0.678874 0.363318 0.048 Uiso 1 1 calc R U
H11B_2 H 0.413761 0.602544 0.356140 0.048 Uiso 1 1 calc R U
C12_2 C 0.2567(2) 0.54646(16) 0.31948(11) 0.0380(4) Uani 1 1 d . .
H12A_2 H 0.180953 0.576879 0.288114 0.046 Uiso 1 1 calc R U
H12B_2 H 0.323451 0.495284 0.294454 0.046 Uiso 1 1 calc R U
C13_2 C 0.1975(2) 0.48856(17) 0.38771(11) 0.0396(5) Uani 1 1 d . .
H13A_2 H 0.270558 0.467113 0.421611 0.048 Uiso 1 1 calc R U
H13B_2 H 0.121967 0.537870 0.409247 0.048 Uiso 1 1 calc R U
C14_2 C 0.1420(2) 0.39203(16) 0.37833(11) 0.0396(5) Uani 1 1 d . .
H14A_2 H 0.218986 0.340894 0.359606 0.047 Uiso 1 1 calc R U
H14B_2 H 0.073310 0.412761 0.342084 0.047 Uiso 1 1 calc R U
C15_2 C 0.0749(2) 0.33766(16) 0.44534(11) 0.0394(5) Uani 1 1 d . .
H15A_2 H 0.142144 0.319845 0.482353 0.047 Uiso 1 1 calc R U
H15B_2 H -0.004896 0.387660 0.462809 0.047 Uiso 1 1 calc R U
C16_2 C 0.0259(3) 0.23898(19) 0.43628(13) 0.0545(6) Uani 1 1 d . .
H16A_2 H 0.106073 0.188925 0.419211 0.065 Uiso 1 1 calc R U
H16B_2 H -0.040217 0.256865 0.398718 0.065 Uiso 1 1 calc R U
C17_2 C -0.0430(3) 0.1840(2) 0.50239(14) 0.0587(7) Uani 1 1 d . .
H17A_2 H -0.124786 0.231678 0.518980 0.088 Uiso 1 1 calc R U
H17B_2 H 0.021985 0.164046 0.539757 0.088 Uiso 1 1 calc R U
H17C_2 H -0.070851 0.120656 0.491343 0.088 Uiso 1 1 calc R U
C1A_2 C 0.90350(19) 1.36353(14) -0.00800(10) 0.0303(4) Uani 1 1 d . .
H1A_2 H 0.982632 1.390473 -0.000269 0.036 Uiso 1 1 calc R U
C2A_2 C 0.86363(19) 1.28335(14) 0.04153(10) 0.0294(4) Uani 1 1 d . .
H2A_2 H 0.913561 1.257668 0.082589 0.035 Uiso 1 1 calc R U
C7A_2 C 0.65327(19) 0.96382(14) 0.18932(10) 0.0297(4) Uani 1 1 d . .
H7A_2 H 0.731957 0.991084 0.197336 0.036 Uiso 1 1 calc R U
C8A_2 C 0.61194(19) 0.88258(14) 0.23750(10) 0.0295(4) Uani 1 1 d . .
H8A_2 H 0.661673 0.854821 0.278396 0.035 Uiso 1 1 calc R U
C1B_2 C 0.7241(2) 1.36707(15) -0.07529(11) 0.0332(4) Uani 1 1 d . .
H1B_2 H 0.673268 1.397440 -0.115428 0.040 Uiso 1 1 calc R U
C2B_2 C 0.67840(19) 1.28555(15) -0.02899(11) 0.0328(4) Uani 1 1 d . .
H2B_2 H 0.598668 1.260447 -0.038003 0.039 Uiso 1 1 calc R U
C7B_2 C 0.47021(19) 0.96181(14) 0.11740(10) 0.0317(4) Uani 1 1 d . .
H7B_2 H 0.422142 0.987979 0.075773 0.038 Uiso 1 1 calc R U
C8B_2 C 0.42741(19) 0.87977(15) 0.16501(11) 0.0327(4) Uani 1 1 d . .
H8B_2 H 0.351319 0.850303 0.155915 0.039 Uiso 1 1 calc R U
O1_3 O 0.89208(15) 0.71088(10) 0.31799(7) 0.0341(3) Uani 1 1 d . .
N1_3 N 1.31246(16) 1.31737(11) -0.04038(8) 0.0298(3) Uani 1 1 d . .
C3_3 C 1.19952(17) 1.16482(13) 0.05837(9) 0.0264(3) Uani 1 1 d . .
C4_3 C 1.14083(18) 1.08872(14) 0.11228(9) 0.0282(4) Uani 1 1 d . .
H4_3 H 1.127562 1.104511 0.159654 0.034 Uiso 1 1 calc R U
C5_3 C 1.10402(17) 0.99952(13) 0.10186(9) 0.0266(3) Uani 1 1 d . .
H5_3 H 1.112808 0.984443 0.054366 0.032 Uiso 1 1 calc R U
C6_3 C 1.05102(17) 0.92281(13) 0.15791(9) 0.0260(3) Uani 1 1 d . .
C9_3 C 0.94727(19) 0.77445(14) 0.26312(10) 0.0285(4) Uani 1 1 d . .
C10_3 C 0.8419(2) 0.62178(14) 0.30162(10) 0.0335(4) Uani 1 1 d . .
H10A_3 H 0.919844 0.568746 0.285844 0.040 Uiso 1 1 calc R U
H10B_3 H 0.778076 0.644194 0.263128 0.040 Uiso 1 1 calc R U
C11_3 C 0.7671(2) 0.57592(15) 0.36923(10) 0.0364(4) Uani 1 1 d . .
H11A_3 H 0.687537 0.629156 0.383048 0.044 Uiso 1 1 calc R U
H11B_3 H 0.830446 0.559518 0.408033 0.044 Uiso 1 1 calc R U
C12_3 C 0.7154(2) 0.47610(15) 0.36084(11) 0.0379(5) Uani 1 1 d . .
H12A_3 H 0.794970 0.422913 0.346924 0.046 Uiso 1 1 calc R U
H12B_3 H 0.651923 0.492531 0.322113 0.046 Uiso 1 1 calc R U
C13_3 C 0.6402(2) 0.42971(15) 0.42914(10) 0.0356(4) Uani 1 1 d . .
H13A_3 H 0.703287 0.414775 0.468003 0.043 Uiso 1 1 calc R U
H13B_3 H 0.559901 0.482684 0.442524 0.043 Uiso 1 1 calc R U
C14_3 C 0.5898(2) 0.32866(15) 0.42232(10) 0.0373(4) Uani 1 1 d . .
H14A_3 H 0.528716 0.343208 0.382593 0.045 Uiso 1 1 calc R U
H14B_3 H 0.670408 0.275147 0.410134 0.045 Uiso 1 1 calc R U
C15_3 C 0.5114(2) 0.28344(15) 0.48975(10) 0.0331(4) Uani 1 1 d . .
H15A_3 H 0.571905 0.270010 0.529645 0.040 Uiso 1 1 calc R U
H15B_3 H 0.429880 0.336525 0.501483 0.040 Uiso 1 1 calc R U
C16_3 C 0.4631(2) 0.18170(15) 0.48336(11) 0.0396(5) Uani 1 1 d . .
H16A_3 H 0.544692 0.127842 0.473097 0.048 Uiso 1 1 calc R U
H16B_3 H 0.404592 0.194504 0.442654 0.048 Uiso 1 1 calc R U
C17_3 C 0.3814(2) 0.13896(16) 0.55032(11) 0.0407(5) Uani 1 1 d . .
H17A_3 H 0.298959 0.191078 0.560106 0.061 Uiso 1 1 calc R U
H17B_3 H 0.439203 0.124761 0.590709 0.061 Uiso 1 1 calc R U
H17C_3 H 0.353363 0.073520 0.543244 0.061 Uiso 1 1 calc R U
C1A_3 C 1.29314(19) 1.32498(14) 0.02930(10) 0.0316(4) Uani 1 1 d . .
H1A_3 H 1.318638 1.383608 0.044957 0.038 Uiso 1 1 calc R U
C2A_3 C 1.23809(19) 1.25213(14) 0.07970(10) 0.0296(4) Uani 1 1 d . .
H2A_3 H 1.226552 1.261329 0.128472 0.036 Uiso 1 1 calc R U
C7A_3 C 1.02802(19) 0.93965(14) 0.22941(10) 0.0307(4) Uani 1 1 d . .
H7A_3 H 1.048260 1.001976 0.242441 0.037 Uiso 1 1 calc R U
C8A_3 C 0.9766(2) 0.86711(15) 0.28083(10) 0.0325(4) Uani 1 1 d . .
H8A_3 H 0.960868 0.880224 0.328807 0.039 Uiso 1 1 calc R U
C1B_3 C 1.27618(18) 1.23313(13) -0.06087(10) 0.0286(4) Uani 1 1 d . .
H1B_3 H 1.289397 1.225941 -0.109985 0.034 Uiso 1 1 calc R U
C2B_3 C 1.22073(18) 1.15653(13) -0.01426(9) 0.0270(3) Uani 1 1 d . .
H2B_3 H 1.197106 1.098440 -0.031487 0.032 Uiso 1 1 calc R U
C7B_3 C 1.02385(18) 0.82900(13) 0.14152(9) 0.0267(3) Uani 1 1 d . .
H7B_3 H 1.040283 0.815356 0.093675 0.032 Uiso 1 1 calc R U
C8B_3 C 0.97325(18) 0.75458(14) 0.19330(10) 0.0280(4) Uani 1 1 d . .
H8B_3 H 0.956663 0.690728 0.180897 0.034 Uiso 1 1 calc R U

loop_
_atom_site_aniso_label
_atom_site_aniso_U_11
_atom_site_aniso_U_22
_atom_site_aniso_U_33
_atom_site_aniso_U_23
_atom_site_aniso_U_13
_atom_site_aniso_U_12
O1_1 0.0332(7) 0.0257(6) 0.0406(7) 0.0060(5) -0.0047(5) -0.0090(5)
O2_1 0.0329(7) 0.0284(6) 0.0372(7) 0.0006(5) -0.0047(5) -0.0142(5)
O3_1 0.0342(7) 0.0304(7) 0.0465(8) -0.0006(6) -0.0099(6) -0.0104(6)
C1_1 0.0320(9) 0.0225(8) 0.0278(8) -0.0042(6) -0.0018(7) -0.0064(7)
C2_1 0.0353(9) 0.0202(8) 0.0288(8) -0.0029(6) -0.0019(7) -0.0095(7)
C3_1 0.0313(9) 0.0249(8) 0.0283(8) -0.0069(7) 0.0001(7) -0.0114(7)
C4_1 0.0314(9) 0.0244(8) 0.0282(8) -0.0044(7) -0.0027(7) -0.0066(7)
C5_1 0.0330(9) 0.0214(8) 0.0240(8) -0.0054(6) -0.0003(7) -0.0080(7)
C6_1 0.0326(9) 0.0225(8) 0.0274(8) -0.0033(6) -0.0028(7) -0.0065(7)
C7_1 0.0360(9) 0.0211(8) 0.0265(8) -0.0020(6) -0.0006(7) -0.0095(7)
C8_1 0.0330(9) 0.0236(8) 0.0249(8) -0.0055(6) -0.0003(7) -0.0087(7)
C9_1 0.0310(9) 0.0230(8) 0.0270(8) -0.0044(6) -0.0022(7) -0.0065(7)
C10_1 0.0318(9) 0.0220(8) 0.0252(8) -0.0054(6) -0.0007(7) -0.0077(7)
C11_1 0.0318(9) 0.0256(8) 0.0277(8) -0.0050(7) -0.0021(7) -0.0077(7)
C12_1 0.0305(9) 0.0272(9) 0.0300(9) -0.0038(7) -0.0030(7) -0.0085(7)
C13_1 0.0326(9) 0.0257(8) 0.0304(9) -0.0053(7) -0.0012(7) -0.0091(7)
C14_1 0.0377(10) 0.0369(10) 0.0420(11) 0.0054(8) -0.0024(8) -0.0163(8)
O1_2 0.0380(7) 0.0347(7) 0.0348(7) 0.0023(5) -0.0032(5) -0.0205(6)
N1_2 0.0337(8) 0.0234(7) 0.0343(8) -0.0034(6) 0.0006(6) -0.0093(6)
C3_2 0.0314(9) 0.0239(8) 0.0310(9) -0.0062(7) 0.0050(7) -0.0058(7)
C4_2 0.0325(9) 0.0278(9) 0.0311(9) -0.0048(7) 0.0005(7) -0.0093(7)
C5_2 0.0313(9) 0.0269(9) 0.0327(9) -0.0053(7) 0.0005(7) -0.0064(7)
C6_2 0.0292(9) 0.0232(8) 0.0332(9) -0.0062(7) 0.0048(7) -0.0058(7)
C9_2 0.0285(8) 0.0246(8) 0.0330(9) -0.0027(7) 0.0034(7) -0.0091(7)
C10_2 0.0362(10) 0.0334(10) 0.0399(10) 0.0014(8) -0.0040(8) -0.0190(8)
C11_2 0.0456(11) 0.0390(11) 0.0379(10) 0.0007(8) -0.0019(9) -0.0226(9)
C12_2 0.0447(11) 0.0340(10) 0.0385(11) 0.0002(8) -0.0041(8) -0.0188(9)
C13_2 0.0456(11) 0.0394(11) 0.0374(11) 0.0005(8) -0.0046(9) -0.0211(9)
C14_2 0.0535(12) 0.0342(10) 0.0341(10) 0.0005(8) -0.0021(9) -0.0209(9)
C15_2 0.0488(12) 0.0376(11) 0.0336(10) 0.0023(8) -0.0033(9) -0.0186(9)
C16_2 0.0854(18) 0.0432(12) 0.0409(12) -0.0014(10) 0.0057(12) -0.0359(13)
C17_2 0.0741(17) 0.0532(14) 0.0509(14) 0.0100(11) 0.0005(12) -0.0344(13)
C1A_2 0.0311(9) 0.0270(9) 0.0355(9) -0.0087(7) 0.0009(7) -0.0105(7)
C2A_2 0.0323(9) 0.0265(8) 0.0301(9) -0.0053(7) 0.0000(7) -0.0068(7)
C7A_2 0.0301(9) 0.0281(9) 0.0345(9) -0.0101(7) 0.0034(7) -0.0126(7)
C8A_2 0.0302(9) 0.0298(9) 0.0306(9) -0.0064(7) 0.0004(7) -0.0104(7)
C1B_2 0.0334(9) 0.0303(9) 0.0358(10) -0.0017(7) -0.0041(7) -0.0076(7)
C2B_2 0.0285(9) 0.0321(9) 0.0402(10) -0.0071(8) 0.0005(7) -0.0114(7)
C7B_2 0.0282(9) 0.0289(9) 0.0365(10) -0.0004(7) -0.0026(7) -0.0053(7)
C8B_2 0.0252(8) 0.0309(9) 0.0422(10) -0.0005(8) -0.0026(7) -0.0097(7)
O1_3 0.0492(8) 0.0288(6) 0.0285(6) -0.0044(5) 0.0036(6) -0.0206(6)
N1_3 0.0302(7) 0.0221(7) 0.0356(8) 0.0012(6) -0.0016(6) -0.0057(6)
C3_3 0.0265(8) 0.0208(8) 0.0306(9) -0.0005(6) -0.0023(7) -0.0038(6)
C4_3 0.0315(9) 0.0258(8) 0.0267(8) -0.0013(7) -0.0004(7) -0.0066(7)
C5_3 0.0270(8) 0.0252(8) 0.0275(8) -0.0022(7) -0.0017(7) -0.0060(7)
C6_3 0.0244(8) 0.0242(8) 0.0297(9) -0.0027(7) -0.0013(6) -0.0061(6)
C9_3 0.0312(9) 0.0257(8) 0.0296(9) -0.0013(7) -0.0003(7) -0.0107(7)
C10_3 0.0450(11) 0.0266(9) 0.0321(9) -0.0069(7) 0.0059(8) -0.0172(8)
C11_3 0.0502(12) 0.0305(9) 0.0317(10) -0.0080(8) 0.0088(8) -0.0188(9)
C12_3 0.0533(12) 0.0311(10) 0.0337(10) -0.0106(8) 0.0114(9) -0.0212(9)
C13_3 0.0499(11) 0.0302(9) 0.0303(9) -0.0088(7) 0.0081(8) -0.0182(8)
C14_3 0.0534(12) 0.0301(9) 0.0321(10) -0.0095(8) 0.0092(8) -0.0187(9)
C15_3 0.0444(11) 0.0290(9) 0.0287(9) -0.0055(7) 0.0026(8) -0.0154(8)
C16_3 0.0566(13) 0.0291(10) 0.0358(10) -0.0051(8) 0.0034(9) -0.0177(9)
C17_3 0.0519(12) 0.0298(10) 0.0417(11) 0.0018(8) -0.0006(9) -0.0176(9)
C1A_3 0.0347(9) 0.0232(8) 0.0383(10) -0.0038(7) -0.0025(8) -0.0091(7)
C2A_3 0.0339(9) 0.0255(8) 0.0300(9) -0.0033(7) -0.0022(7) -0.0072(7)
C7A_3 0.0369(9) 0.0255(8) 0.0330(9) -0.0055(7) -0.0002(7) -0.0139(7)
C8A_3 0.0426(10) 0.0306(9) 0.0279(9) -0.0065(7) 0.0005(7) -0.0155(8)
C1B_3 0.0303(9) 0.0244(8) 0.0294(9) -0.0004(7) -0.0012(7) -0.0044(7)
C2B_3 0.0287(8) 0.0216(8) 0.0310(9) -0.0033(7) -0.0023(7) -0.0053(7)
C7B_3 0.0272(8) 0.0264(8) 0.0276(8) -0.0051(7) 0.0003(7) -0.0073(7)
C8B_3 0.0303(9) 0.0234(8) 0.0323(9) -0.0064(7) 0.0007(7) -0.0095(7)

loop_
_atom_type_symbol
_atom_type_description
_atom_type_scat_dispersion_real
_atom_type_scat_dispersion_imag
_atom_type_scat_source
C C 0.0181 0.0091 'International Tables Vol C Tables 4.2.6.8 and 6.1.1.4'
H H 0.0000 0.0000 'International Tables Vol C Tables 4.2.6.8 and 6.1.1.4'
N N 0.0311 0.0180 'International Tables Vol C Tables 4.2.6.8 and 6.1.1.4'
O O 0.0492 0.0322 'International Tables Vol C Tables 4.2.6.8 and 6.1.1.4'

loop_
_geom_angle_atom_site_label_1
_geom_angle_atom_site_label_2
_geom_angle_atom_site_label_3
_geom_angle
O1_1 C1_1 C2_1 122.98(15)
O1_1 C1_1 C10_1 117.03(15)
C2_1 C1_1 C10_1 119.99(16)
C1_1 C2_1 C3_1 121.05(16)
O2_1 C3_1 C4_1 117.63(16)
O2_1 C3_1 C2_1 121.91(15)
C4_1 C3_1 C2_1 120.45(16)
C3_1 C4_1 C5_1 119.59(17)
C4_1 C5_1 C6_1 120.68(16)
C4_1 C5_1 C10_1 121.00(15)
C6_1 C5_1 C10_1 118.31(16)
C7_1 C6_1 C5_1 120.95(17)
C6_1 C7_1 C8_1 121.35(16)
C9_1 C8_1 C7_1 118.61(16)
C9_1 C8_1 C11_1 120.10(16)
C7_1 C8_1 C11_1 121.28(15)
C8_1 C9_1 C10_1 121.35(16)
C9_1 C10_1 C5_1 119.43(15)
C9_1 C10_1 C1_1 122.65(16)
C5_1 C10_1 C1_1 117.92(16)
C12_1 C11_1 C8_1 125.85(17)
C11_1 C12_1 C13_1 122.62(17)
O3_1 C13_1 C12_1 122.36(16)
O3_1 C13_1 C14_1 121.05(17)
C12_1 C13_1 C14_1 116.59(16)
C9_2 O1_2 C10_2 118.02(14)
C1A_2 N1_2 C1B_2 116.96(16)
C2A_2 C3_2 C2B_2 116.42(16)
C2A_2 C3_2 C4_2 118.53(17)
C2B_2 C3_2 C4_2 125.05(17)
C5_2 C4_2 C3_2 125.63(18)
C4_2 C5_2 C6_2 125.95(18)
C7B_2 C6_2 C7A_2 117.59(16)
C7B_2 C6_2 C5_2 118.81(17)
C7A_2 C6_2 C5_2 123.60(16)
O1_2 C9_2 C8B_2 125.05(16)
O1_2 C9_2 C8A_2 115.24(16)
C8B_2 C9_2 C8A_2 119.70(16)
O1_2 C10_2 C11_2 107.84(16)
C10_2 C11_2 C12_2 112.54(17)
C13_2 C12_2 C11_2 113.36(17)
C14_2 C13_2 C12_2 114.57(17)
C13_2 C14_2 C15_2 114.89(18)
C16_2 C15_2 C14_2 114.54(18)
C15_2 C16_2 C17_2 115.4(2)
N1_2 C1A_2 C2A_2 123.65(17)
C1A_2 C2A_2 C3_2 119.91(17)
C8A_2 C7A_2 C6_2 121.22(17)
C7A_2 C8A_2 C9_2 120.02(17)
N1_2 C1B_2 C2B_2 123.15(18)
C1B_2 C2B_2 C3_2 119.83(17)
C8B_2 C7B_2 C6_2 122.04(18)
C7B_2 C8B_2 C9_2 119.34(17)
C9_3 O1_3 C10_3 117.90(14)
C1A_3 N1_3 C1B_3 116.81(15)
C2B_3 C3_3 C2A_3 116.72(16)
C2B_3 C3_3 C4_3 124.32(16)
C2A_3 C3_3 C4_3 118.95(16)
C5_3 C4_3 C3_3 126.85(17)
C4_3 C5_3 C6_3 125.24(16)
C7B_3 C6_3 C7A_3 117.62(16)
C7B_3 C6_3 C5_3 120.32(16)
C7A_3 C6_3 C5_3 122.05(16)
O1_3 C9_3 C8B_3 125.38(16)
O1_3 C9_3 C8A_3 115.13(16)
C8B_3 C9_3 C8A_3 119.48(16)
O1_3 C10_3 C11_3 106.67(15)
C10_3 C11_3 C12_3 112.41(16)
C11_3 C12_3 C13_3 112.39(16)
C14_3 C13_3 C12_3 113.26(15)
C15_3 C14_3 C13_3 113.53(15)
C16_3 C15_3 C14_3 113.55(16)
C15_3 C16_3 C17_3 113.06(17)
N1_3 C1A_3 C2A_3 123.62(17)
C1A_3 C2A_3 C3_3 119.61(17)
C8A_3 C7A_3 C6_3 120.93(16)
C7A_3 C8A_3 C9_3 120.60(17)
N1_3 C1B_3 C2B_3 123.48(17)
C1B_3 C2B_3 C3_3 119.75(16)
C6_3 C7B_3 C8B_3 121.86(16)
C9_3 C8B_3 C7B_3 119.46(16)

loop_
_geom_bond_atom_site_label_1
_geom_bond_atom_site_label_2
_geom_bond_distance
O1_1 C1_1 1.356(2)
O2_1 C3_1 1.357(2)
O3_1 C13_1 1.222(2)
C1_1 C2_1 1.376(2)
C1_1 C10_1 1.430(2)
C2_1 C3_1 1.415(3)
C3_1 C4_1 1.374(2)
C4_1 C5_1 1.407(2)
C5_1 C6_1 1.425(2)
C5_1 C10_1 1.426(2)
C6_1 C7_1 1.363(2)
C7_1 C8_1 1.425(3)
C8_1 C9_1 1.385(2)
C8_1 C11_1 1.460(2)
C9_1 C10_1 1.416(2)
C11_1 C12_1 1.337(2)
C12_1 C13_1 1.470(2)
C13_1 C14_1 1.505(2)
O1_2 C9_2 1.367(2)
O1_2 C10_2 1.436(2)
N1_2 C1A_2 1.336(2)
N1_2 C1B_2 1.344(2)
C3_2 C2A_2 1.394(3)
C3_2 C2B_2 1.401(3)
C3_2 C4_2 1.466(2)
C4_2 C5_2 1.334(3)
C5_2 C6_2 1.467(2)
C6_2 C7B_2 1.390(3)
C6_2 C7A_2 1.402(3)
C9_2 C8B_2 1.390(3)
C9_2 C8A_2 1.397(2)
C10_2 C11_2 1.505(3)
C11_2 C12_2 1.516(3)
C12_2 C13_2 1.516(3)
C13_2 C14_2 1.509(3)
C14_2 C15_2 1.511(3)
C15_2 C16_2 1.501(3)
C16_2 C17_2 1.510(3)
C1A_2 C2A_2 1.379(2)
C7A_2 C8A_2 1.381(2)
C1B_2 C2B_2 1.383(3)
C7B_2 C8B_2 1.388(3)
O1_3 C9_3 1.361(2)
O1_3 C10_3 1.438(2)
N1_3 C1A_3 1.340(2)
N1_3 C1B_3 1.346(2)
C3_3 C2B_3 1.398(2)
C3_3 C2A_3 1.400(2)
C3_3 C4_3 1.464(2)
C4_3 C5_3 1.334(2)
C5_3 C6_3 1.468(2)
C6_3 C7B_3 1.392(2)
C6_3 C7A_3 1.405(3)
C9_3 C8B_3 1.387(3)
C9_3 C8A_3 1.396(2)
C10_3 C11_3 1.512(2)
C11_3 C12_3 1.525(3)
C12_3 C13_3 1.526(2)
C13_3 C14_3 1.525(3)
C14_3 C15_3 1.524(2)
C15_3 C16_3 1.521(3)
C16_3 C17_3 1.523(3)
C1A_3 C2A_3 1.384(3)
C7A_3 C8A_3 1.377(2)
C1B_3 C2B_3 1.382(2)
C7B_3 C8B_3 1.393(2)
